data_7058999
loop_
_publ_author_name
'Bechu, Damien'
'Rogez, Guillaume'
'Hosseini, Mir Wais'
'Baudron, St\'ephane A.'

_publ_section_title
;
 Tetrathiopyridyl-tetrathiafulvalene-based Cd(ii) coordination polymers:
 one ligand, one metal cation, many possibilities
;
_journal_issue 36
_journal_name_full 'New Journal of Chemistry'
_journal_page_first 14291
_journal_paper_doi 10.1039/C9NJ03572A
_journal_volume 43
_journal_year 2019
_chemical_formula_sum 'C29 H17 Cd Cl3 N6 S10'
_chemical_formula_weight 988.83
_space_group_crystal_system orthorhombic
_space_group_IT_number 70
_space_group_name_Hall '-F 2uv 2vw'
_space_group_name_H-M_alt 'F d d d :2'
_atom_sites_solution_hydrogens geom
_audit_creation_method SHELXL-2014/7
_audit_update_record
;
2019-08-12 deposited with the CCDC.	2019-08-15 downloaded from the CCDC.
;
_cell_angle_alpha 90
_cell_angle_beta 90
_cell_angle_gamma 90
_cell_formula_units_Z 16
_cell_length_a 13.5247(8)
_cell_length_b 33.182(4)
_cell_length_c 41.083(5)
_cell_measurement_reflns_used 9977
_cell_measurement_temperature 173(2)
_cell_measurement_theta_max 23.56
_cell_measurement_theta_min 2.46
_cell_volume 18437(3)
_computing_cell_refinement 'Bruker SAINT'
_computing_data_collection 'Bruker APEX2'
_computing_data_reduction 'Bruker SAINT'
_computing_molecular_graphics 'Bruker SHELXTL'
_computing_publication_material 'Bruker SHELXTL'
_computing_structure_refinement 'SHELXL-2014 (Sheldrick 2014)'
_computing_structure_solution 'SHELXS-97 (Sheldrick 2008)'
_diffrn_ambient_temperature 173(2)
_diffrn_measured_fraction_theta_full 0.988
_diffrn_measured_fraction_theta_max 0.983
_diffrn_measurement_device_type 'Bruker APEX-II CCD'
_diffrn_measurement_method '\f and \w scans'
_diffrn_radiation_type MoK\a
_diffrn_radiation_wavelength 0.71073
_diffrn_reflns_av_R_equivalents 0.0724
_diffrn_reflns_av_unetI/netI 0.0209
_diffrn_reflns_Laue_measured_fraction_full 0.988
_diffrn_reflns_Laue_measured_fraction_max 0.983
_diffrn_reflns_limit_h_max 15
_diffrn_reflns_limit_h_min -14
_diffrn_reflns_limit_k_max 41
_diffrn_reflns_limit_k_min -41
_diffrn_reflns_limit_l_max 51
_diffrn_reflns_limit_l_min -51
_diffrn_reflns_number 155710
_diffrn_reflns_point_group_measured_fraction_full 0.988
_diffrn_reflns_point_group_measured_fraction_max 0.983
_diffrn_reflns_theta_full 25.242
_diffrn_reflns_theta_max 26.371
_diffrn_reflns_theta_min 2.204
_exptl_absorpt_coefficient_mu 1.128
_exptl_absorpt_correction_T_max 0.935
_exptl_absorpt_correction_T_min 0.914
_exptl_absorpt_correction_type multi-scan
_exptl_absorpt_process_details sadabs
_exptl_crystal_colour orange
_exptl_crystal_density_diffrn 1.425
_exptl_crystal_density_meas ?
_exptl_crystal_description block
_exptl_crystal_F_000 7872
_exptl_crystal_size_max 0.080
_exptl_crystal_size_mid 0.080
_exptl_crystal_size_min 0.060
_platon_squeeze_details
;
;
_refine_diff_density_max 1.027
_refine_diff_density_min -0.482
_refine_diff_density_rms 0.145
_refine_ls_extinction_method none
_refine_ls_goodness_of_fit_ref 1.084
_refine_ls_hydrogen_treatment constr
_refine_ls_matrix_type full
_refine_ls_number_parameters 275
_refine_ls_number_reflns 4641
_refine_ls_number_restraints 141
_refine_ls_restrained_S_all 1.084
_refine_ls_R_factor_all 0.0788
_refine_ls_R_factor_gt 0.0582
_refine_ls_shift/su_max 0.001
_refine_ls_shift/su_mean 0.000
_refine_ls_structure_factor_coef Fsqd
_refine_ls_weighting_details 'w=1/[\s^2^(Fo^2^)+(0.1195P)^2^+156.6802P] where P=(Fo^2^+2Fc^2^)/3'
_refine_ls_weighting_scheme calc
_refine_ls_wR_factor_gt 0.1813
_refine_ls_wR_factor_ref 0.2033
_reflns_Friedel_coverage 0.000
_reflns_number_gt 3554
_reflns_number_total 4641
_reflns_threshold_expression 'I > 2\s(I)'
_cod_data_source_file c9nj03572a2.cif
_cod_data_source_block CP8
_cod_depositor_comments
;
The following automatic conversions were performed:

data item '_exptl_crystal_density_meas' value 'not measured' was
changed to '?' -- the value is perceived as not measured.

Automatic conversion script
Id: cif_fix_values 6909 2019-04-08 15:41:33Z antanas 
;
_cod_original_sg_symbol_H-M 'F d d d'
_cod_database_code 7058999
_shelx_shelxl_version_number 2014/7
_shelx_space_group_comment
;
The symmetry employed for this shelxl refinement is uniquely defined
by the following loop, which should always be used as a source of
symmetry information in preference to the above space-group names.
They are only intended as comments.
;
_shelx_estimated_absorpt_t_min 0.915
_shelx_estimated_absorpt_t_max 0.935
_platon_squeeze_void_probe_radius 1.20

loop_
_space_group_symop_operation_xyz
'x, y, z'
'-x+1/4, -y+1/4, z'
'x, -y+1/4, -z+1/4'
'-x+1/4, y, -z+1/4'
'x, y+1/2, z+1/2'
'-x+1/4, -y+3/4, z+1/2'
'x, -y+3/4, -z+3/4'
'-x+1/4, y+1/2, -z+3/4'
'x+1/2, y, z+1/2'
'-x+3/4, -y+1/4, z+1/2'
'x+1/2, -y+1/4, -z+3/4'
'-x+3/4, y, -z+3/4'
'x+1/2, y+1/2, z'
'-x+3/4, -y+3/4, z'
'x+1/2, -y+3/4, -z+1/4'
'-x+3/4, y+1/2, -z+1/4'
'-x, -y, -z'
'x-1/4, y-1/4, -z'
'-x, y-1/4, z-1/4'
'x-1/4, -y, z-1/4'
'-x, -y+1/2, -z+1/2'
'x-1/4, y+1/4, -z+1/2'
'-x, y+1/4, z+1/4'
'x-1/4, -y+1/2, z+1/4'
'-x+1/2, -y, -z+1/2'
'x+1/4, y-1/4, -z+1/2'
'-x+1/2, y-1/4, z+1/4'
'x+1/4, -y, z+1/4'
'-x+1/2, -y+1/2, -z'
'x+1/4, y+1/4, -z'
'-x+1/2, y+1/4, z-1/4'
'x+1/4, -y+1/2, z-1/4'

loop_
_atom_site_label
_atom_site_type_symbol
_atom_site_fract_x
_atom_site_fract_y
_atom_site_fract_z
_atom_site_U_iso_or_equiv
_atom_site_adp_type
_atom_site_occupancy
_atom_site_site_symmetry_order
_atom_site_calc_flag
_atom_site_refinement_flags_posn
_atom_site_refinement_flags_adp
_atom_site_refinement_flags_occupancy
_atom_site_disorder_assembly
_atom_site_disorder_group
C1 C 0.8522(4) 0.89299(19) 0.33077(13) 0.0502(13) Uani 1 1 d . . . . .
C2 C 0.8154(5) 0.96644(19) 0.31556(14) 0.0538(14) Uani 1 1 d . . . . .
C3 C 0.7266(5) 0.94750(19) 0.31481(15) 0.0545(14) Uani 1 1 d . . . . .
C4 C 0.7851(4) 1.04308(16) 0.33907(13) 0.0461(12) Uani 1 1 d . . . . .
C5 C 0.7407(4) 1.02417(16) 0.36563(13) 0.0479(12) Uani 1 1 d . . . . .
H5 H 0.7370 0.9956 0.3669 0.058 Uiso 1 1 calc R U . . .
C6 C 0.7024(4) 1.04812(16) 0.39009(13) 0.0481(12) Uani 1 1 d . . . . .
H6 H 0.6718 1.0353 0.4082 0.058 Uiso 1 1 calc R U . . .
C7 C 0.7489(4) 1.10597(17) 0.36429(14) 0.0501(13) Uani 1 1 d . . . . .
H7 H 0.7518 1.1346 0.3637 0.060 Uiso 1 1 calc R U . . .
C8 C 0.7896(5) 1.08450(17) 0.33859(14) 0.0533(14) Uani 1 1 d . . . . .
H8 H 0.8201 1.0982 0.3209 0.064 Uiso 1 1 calc R U . . .
C9 C 0.5620(5) 0.94638(17) 0.27420(13) 0.0510(13) Uani 1 1 d . . . . .
C10 C 0.5999(5) 0.9121(2) 0.25968(16) 0.0611(16) Uani 1 1 d . . . . .
H10 H 0.6610 0.9008 0.2666 0.073 Uiso 1 1 calc R U . . .
C11 C 0.5461(5) 0.89485(19) 0.23488(14) 0.0568(14) Uani 1 1 d . . . . .
H11 H 0.5707 0.8706 0.2256 0.068 Uiso 1 1 calc R U . . .
C12 C 0.4299(5) 0.9423(2) 0.23691(16) 0.0645(17) Uani 1 1 d . . . . .
H12 H 0.3694 0.9530 0.2290 0.077 Uiso 1 1 calc R U . . .
C13 C 0.4758(5) 0.9625(2) 0.26208(15) 0.0610(16) Uani 1 1 d . . . . .
H13 H 0.4489 0.9867 0.2707 0.073 Uiso 1 1 calc R U . . .
C14 C 0.4273(5) 1.06257(19) 0.42766(15) 0.0583(15) Uani 1 1 d . . . . .
N1 N 0.7060(3) 1.08833(13) 0.38964(10) 0.0438(10) Uani 1 1 d . . . . .
N2 N 0.4631(4) 0.90950(14) 0.22305(11) 0.0483(11) Uani 1 1 d . . . . .
N3 N 0.5048(4) 1.07664(16) 0.43007(13) 0.0596(13) Uani 1 1 d . . . . .
S1 S 0.91637(11) 0.93919(5) 0.33015(4) 0.0571(4) Uani 1 1 d . . . . .
S2 S 0.72337(11) 0.89849(5) 0.33126(4) 0.0567(4) Uani 1 1 d . . . . .
S3 S 0.83748(13) 1.01702(5) 0.30550(4) 0.0591(4) Uani 1 1 d . . . . .
S4 S 0.61697(13) 0.97332(5) 0.30678(5) 0.0662(5) Uani 1 1 d . . . . .
S5 S 0.3141(9) 1.0516(4) 0.4358(4) 0.0917(18) Uani 0.295(12) 1 d . . P A 1
S5B S 0.3227(3) 1.03925(18) 0.42025(19) 0.0917(18) Uani 0.705(12) 1 d . . P A 2
Cd1 Cd 0.6250 1.1250 0.43118(2) 0.0409(2) Uani 1 2 d S T P . .
C15 C 0.488(2) 0.9541(9) 0.4244(7) 0.094(3) Uani 0.369(5) 1 d . U P B 3
H15 H 0.4771 0.9830 0.4185 0.113 Uiso 0.369(5) 1 calc R U P B 3
Cl2 Cl 0.5469(8) 0.9640(3) 0.4564(3) 0.106(2) Uani 0.369(5) 1 d . U P B 3
Cl1 Cl 0.5714(6) 0.9454(3) 0.3932(2) 0.098(2) Uani 0.369(5) 1 d . U P B 3
Cl3 Cl 0.3761(11) 0.9384(6) 0.4102(5) 0.095(5) Uani 0.131(5) 1 d . U P B 3
C15B C 0.503(3) 0.9490(10) 0.4323(5) 0.094(3) Uani 0.131(5) 1 d D U P B 4
H15B H 0.4500 0.9698 0.4355 0.113 Uiso 0.131(5) 1 calc R U P B 4
Cl1B Cl 0.5407(18) 0.9589(6) 0.3922(6) 0.088(5) Uani 0.131(5) 1 d D U P B 4
Cl2B Cl 0.5754(15) 0.9555(5) 0.4671(5) 0.072(4) Uani 0.131(5) 1 d D U P B 4
Cl3B Cl 0.4347(6) 0.9041(2) 0.4355(2) 0.116(3) Uani 0.369(5) 1 d D U P B 4

loop_
_atom_site_aniso_label
_atom_site_aniso_U_11
_atom_site_aniso_U_22
_atom_site_aniso_U_33
_atom_site_aniso_U_23
_atom_site_aniso_U_13
_atom_site_aniso_U_12
C1 0.046(3) 0.064(3) 0.041(3) 0.000(2) 0.002(2) 0.006(2)
C2 0.058(4) 0.055(3) 0.048(3) -0.011(2) 0.003(3) 0.006(3)
C3 0.047(3) 0.061(3) 0.055(3) -0.016(3) -0.008(3) 0.008(3)
C4 0.049(3) 0.047(3) 0.041(3) -0.003(2) -0.003(2) 0.001(2)
C5 0.058(3) 0.039(3) 0.047(3) -0.001(2) 0.000(2) 0.007(2)
C6 0.057(3) 0.049(3) 0.039(3) -0.001(2) 0.001(2) 0.005(2)
C7 0.059(4) 0.041(3) 0.050(3) 0.003(2) 0.007(3) 0.002(2)
C8 0.064(4) 0.049(3) 0.047(3) 0.003(2) 0.009(3) 0.002(3)
C9 0.058(4) 0.052(3) 0.043(3) -0.005(2) -0.004(2) 0.001(3)
C10 0.061(4) 0.064(4) 0.059(4) -0.014(3) -0.012(3) 0.011(3)
C11 0.067(4) 0.055(3) 0.049(3) -0.008(3) -0.011(3) 0.004(3)
C12 0.060(4) 0.075(4) 0.059(4) -0.016(3) -0.010(3) 0.012(3)
C13 0.061(4) 0.066(4) 0.056(3) -0.017(3) -0.006(3) 0.016(3)
C14 0.064(4) 0.051(3) 0.061(4) 0.011(3) -0.004(3) -0.009(3)
N1 0.051(3) 0.042(2) 0.038(2) -0.0022(18) 0.0037(19) 0.0039(19)
N2 0.056(3) 0.048(2) 0.041(2) -0.0039(19) -0.004(2) 0.001(2)
N3 0.064(4) 0.057(3) 0.058(3) -0.004(2) 0.002(2) -0.011(3)
S1 0.0464(9) 0.0582(9) 0.0667(9) -0.0098(7) 0.0004(7) 0.0033(6)
S2 0.0472(9) 0.0591(9) 0.0638(9) -0.0084(7) 0.0002(7) 0.0026(6)
S3 0.0727(11) 0.0558(9) 0.0487(8) -0.0092(6) 0.0124(7) 0.0025(7)
S4 0.0596(10) 0.0649(10) 0.0741(11) -0.0291(8) -0.0191(8) 0.0178(7)
S5 0.0709(17) 0.096(3) 0.108(4) 0.039(3) -0.023(3) -0.037(2)
S5B 0.0709(17) 0.096(3) 0.108(4) 0.039(3) -0.023(3) -0.037(2)
Cd1 0.0456(4) 0.0433(3) 0.0339(3) 0.000 0.000 0.0003(2)
C15 0.084(5) 0.090(5) 0.109(5) -0.004(4) 0.019(4) 0.003(4)
Cl2 0.107(6) 0.092(5) 0.118(6) -0.002(4) 0.004(5) 0.001(4)
Cl1 0.070(5) 0.110(6) 0.115(4) 0.026(4) 0.026(4) 0.011(4)
Cl3 0.055(7) 0.118(9) 0.112(8) -0.035(7) 0.028(6) -0.022(6)
C15B 0.084(5) 0.090(5) 0.109(5) -0.004(4) 0.019(4) 0.003(4)
Cl1B 0.073(9) 0.079(8) 0.113(8) 0.014(7) 0.038(8) 0.021(7)
Cl2B 0.077(9) 0.052(7) 0.086(9) 0.010(6) -0.019(7) 0.007(6)
Cl3B 0.119(5) 0.094(4) 0.136(5) -0.004(4) 0.032(4) -0.032(4)

loop_
_atom_type_symbol
_atom_type_description
_atom_type_scat_dispersion_real
_atom_type_scat_dispersion_imag
_atom_type_scat_source
C C 0.0033 0.0016 'International Tables Vol C Tables 4.2.6.8 and 6.1.1.4'
H H 0.0000 0.0000 'International Tables Vol C Tables 4.2.6.8 and 6.1.1.4'
N N 0.0061 0.0033 'International Tables Vol C Tables 4.2.6.8 and 6.1.1.4'
S S 0.1246 0.1234 'International Tables Vol C Tables 4.2.6.8 and 6.1.1.4'
Cl Cl 0.1484 0.1585 'International Tables Vol C Tables 4.2.6.8 and 6.1.1.4'
Cd Cd -0.8075 1.2024 'International Tables Vol C Tables 4.2.6.8 and 6.1.1.4'

loop_
_geom_angle_atom_site_label_1
_geom_angle_atom_site_label_2
_geom_angle_atom_site_label_3
_geom_angle
_geom_angle_site_symmetry_1
_geom_angle_site_symmetry_3
C1 C1 S2 123.3(7) 14_665 .
C1 C1 S1 123.2(6) 14_665 .
S2 C1 S1 113.5(3) . .
C3 C2 S1 117.4(5) . .
C3 C2 S3 126.1(5) . .
S1 C2 S3 116.4(4) . .
C2 C3 S4 122.0(5) . .
C2 C3 S2 116.2(5) . .
S4 C3 S2 120.3(4) . .
C8 C4 C5 118.7(5) . .
C8 C4 S3 117.3(4) . .
C5 C4 S3 124.1(4) . .
C6 C5 C4 118.2(5) . .
C6 C5 H5 120.9 . .
C4 C5 H5 120.9 . .
N1 C6 C5 123.4(5) . .
N1 C6 H6 118.3 . .
C5 C6 H6 118.3 . .
N1 C7 C8 122.9(5) . .
N1 C7 H7 118.5 . .
C8 C7 H7 118.5 . .
C4 C8 C7 119.0(5) . .
C4 C8 H8 120.5 . .
C7 C8 H8 120.5 . .
C13 C9 C10 118.5(5) . .
C13 C9 S4 115.6(4) . .
C10 C9 S4 125.8(5) . .
C11 C10 C9 117.7(6) . .
C11 C10 H10 121.2 . .
C9 C10 H10 121.2 . .
N2 C11 C10 124.8(6) . .
N2 C11 H11 117.6 . .
C10 C11 H11 117.6 . .
N2 C12 C13 125.2(6) . .
N2 C12 H12 117.4 . .
C13 C12 H12 117.4 . .
C9 C13 C12 117.6(6) . .
C9 C13 H13 121.2 . .
C12 C13 H13 121.2 . .
N3 C14 S5 160.0(9) . .
N3 C14 S5B 172.6(7) . .
C7 N1 C6 117.8(5) . .
C7 N1 Cd1 122.8(3) . .
C6 N1 Cd1 119.2(4) . .
C12 N2 C11 116.0(5) . .
C12 N2 Cd1 122.8(4) . 19_655
C11 N2 Cd1 121.0(4) . 19_655
C14 N3 Cd1 159.1(5) . .
C2 S1 C1 94.0(3) . .
C1 S2 C3 93.8(3) . .
C2 S3 C4 102.4(3) . .
C3 S4 C9 104.6(3) . .
N3 Cd1 N3 177.7(3) . 2_675
N3 Cd1 N1 90.99(18) . 2_675
N3 Cd1 N1 87.35(17) 2_675 2_675
N3 Cd1 N1 87.36(17) . .
N3 Cd1 N1 90.99(18) 2_675 .
N1 Cd1 N1 87.6(2) 2_675 .
N3 Cd1 N2 89.77(18) . 23_655
N3 Cd1 N2 91.88(18) 2_675 23_655
N1 Cd1 N2 92.41(16) 2_675 23_655
N1 Cd1 N2 177.13(16) . 23_655
N3 Cd1 N2 91.88(18) . 28_575
N3 Cd1 N2 89.78(18) 2_675 28_575
N1 Cd1 N2 177.13(16) 2_675 28_575
N1 Cd1 N2 92.41(16) . 28_575
N2 Cd1 N2 87.7(2) 23_655 28_575
Cl2 C15 Cl3 143.0(19) . .
Cl2 C15 Cl1 109.0(16) . .
Cl3 C15 Cl1 105.9(16) . .
Cl2 C15 H15 94.5 . .
Cl3 C15 H15 94.5 . .
Cl1 C15 H15 94.5 . .
Cl2B C15B Cl3B 109.7(13) . .
Cl2B C15B Cl1B 125(2) . .
Cl3B C15B Cl1B 112.6(15) . .
Cl2B C15B H15B 101.8 . .
Cl3B C15B H15B 101.8 . .
Cl1B C15B H15B 101.8 . .

loop_
_geom_bond_atom_site_label_1
_geom_bond_atom_site_label_2
_geom_bond_distance
_geom_bond_site_symmetry_2
C1 C1 1.344(12) 14_665
C1 S2 1.752(6) .
C1 S1 1.762(7) .
C2 C3 1.356(9) .
C2 S1 1.744(6) .
C2 S3 1.754(7) .
C3 S4 1.744(6) .
C3 S2 1.762(7) .
C4 C8 1.376(8) .
C4 C5 1.395(8) .
C4 S3 1.775(6) .
C5 C6 1.382(8) .
C5 H5 0.9500 .
C6 N1 1.335(7) .
C6 H6 0.9500 .
C7 N1 1.328(7) .
C7 C8 1.388(8) .
C7 H7 0.9500 .
C8 H8 0.9500 .
C9 C13 1.376(9) .
C9 C10 1.384(8) .
C9 S4 1.773(6) .
C10 C11 1.376(8) .
C10 H10 0.9500 .
C11 N2 1.317(8) .
C11 H11 0.9500 .
C12 N2 1.307(8) .
C12 C13 1.380(9) .
C12 H12 0.9500 .
C13 H13 0.9500 .
C14 N3 1.151(8) .
C14 S5 1.608(14) .
C14 S5B 1.641(8) .
N1 Cd1 2.365(4) .
N2 Cd1 2.385(4) 19_655
N3 Cd1 2.285(5) .
Cd1 N3 2.285(5) 2_675
Cd1 N1 2.365(4) 2_675
Cd1 N2 2.385(4) 23_655
Cd1 N2 2.385(4) 28_575
C15 Cl2 1.57(3) .
C15 Cl3 1.71(3) .
C15 Cl1 1.73(3) .
C15 H15 1.0000 .
C15B Cl2B 1.752(10) .
C15B Cl3B 1.755(10) .
C15B Cl1B 1.756(10) .
C15B H15B 1.0000 .

loop_
_platon_squeeze_void_nr
_platon_squeeze_void_average_x
_platon_squeeze_void_average_y
_platon_squeeze_void_average_z
_platon_squeeze_void_volume
_platon_squeeze_void_count_electrons
_platon_squeeze_void_content
1 0.625 0.125 -0.013 133 46 ' '
2 0.625 0.125 0.263 133 46 ' '
3 0.125 0.125 0.487 133 46 ' '
4 0.125 0.125 0.763 133 46 ' '
5 0.875 0.375 0.013 133 46 ' '
6 0.375 0.375 0.237 133 46 ' '
7 0.375 0.375 0.513 133 46 ' '
8 0.875 0.375 0.737 133 46 ' '
9 0.125 0.625 -0.013 133 46 ' '
10 0.125 0.625 0.263 133 46 ' '
11 0.625 0.625 0.487 133 46 ' '
12 0.625 0.625 0.763 133 46 ' '
13 0.375 0.875 0.013 133 46 ' '
14 0.875 0.875 0.237 133 46 ' '
15 0.875 0.875 0.513 133 46 ' '
16 0.375 0.875 0.737 133 46 ' '
